data_7118223
loop_
_publ_author_name
'Kim, Jeong Gyun'
'Noh, Tae Hwan'
'Cho, Yoonjung'
'Park, Jin Kyoon'
'Jung, Ok-Sang'

_publ_section_title
;
 A triple-function nanotube as a reactant reservoir, reaction platform,
 and byproduct scavenger for photo-cyclopropanation.
;
_journal_issue 12
_journal_name_full 'Chemical communications (Cambridge, England)'
_journal_page_first 2545
_journal_page_last 2548
_journal_paper_doi 10.1039/c5cc09967f
_journal_volume 52
_journal_year 2016
_chemical_formula_sum 'C41 H33 N3 O6'
_chemical_formula_weight 663.70
_space_group_crystal_system monoclinic
_space_group_IT_number 14
_space_group_name_Hall '-P 2ybc'
_space_group_name_H-M_alt 'P 1 21/c 1'
_symmetry_space_group_name_Hall '-P 2ybc'
_symmetry_space_group_name_H-M 'P 1 21/c 1'
_atom_sites_solution_hydrogens geom
_audit_creation_method SHELXL-2014/7
_audit_update_record
;
2015-10-12 deposited with the CCDC.
2015-12-23 downloaded from the CCDC.
;
_cell_angle_alpha 90
_cell_angle_beta 92.219(3)
_cell_angle_gamma 90
_cell_formula_units_Z 4
_cell_length_a 11.1829(5)
_cell_length_b 11.5006(5)
_cell_length_c 26.2259(12)
_cell_measurement_reflns_used 2636
_cell_measurement_temperature 173(2)
_cell_measurement_theta_max 27.94
_cell_measurement_theta_min 2.35
_cell_volume 3370.4(3)
_computing_cell_refinement 'Bruker SAINT'
_computing_data_collection 'Bruker APEX2'
_computing_data_reduction 'Bruker SAINT'
_computing_molecular_graphics 'Bruker SHELXTL'
_computing_publication_material 'Bruker SHELXTL'
_computing_structure_refinement 'SHELXL-2014/7 (Sheldrick, 2014)'
_computing_structure_solution 'SHELXS-97 (Sheldrick, 2008)'
_diffrn_ambient_temperature 173(2)
_diffrn_measured_fraction_theta_full 0.999
_diffrn_measured_fraction_theta_max 0.999
_diffrn_measurement_device_type 'Bruker Breeze CCD'
_diffrn_measurement_method '\f and \w scans'
_diffrn_radiation_type MoK\a
_diffrn_radiation_wavelength 0.71073
_diffrn_reflns_av_R_equivalents 0.1303
_diffrn_reflns_av_unetI/netI 0.1638
_diffrn_reflns_laue_measured_fraction_full 0.999
_diffrn_reflns_laue_measured_fraction_max 0.999
_diffrn_reflns_limit_h_max 13
_diffrn_reflns_limit_h_min -13
_diffrn_reflns_limit_k_max 12
_diffrn_reflns_limit_k_min -14
_diffrn_reflns_limit_l_max 32
_diffrn_reflns_limit_l_min -32
_diffrn_reflns_number 28962
_diffrn_reflns_point_group_measured_fraction_full 0.999
_diffrn_reflns_point_group_measured_fraction_max 0.999
_diffrn_reflns_theta_full 25.242
_diffrn_reflns_theta_max 25.999
_diffrn_reflns_theta_min 1.554
_exptl_absorpt_coefficient_mu 0.089
_exptl_absorpt_correction_type multi-scan
_exptl_absorpt_process_details SADABS
_exptl_crystal_colour colorless
_exptl_crystal_density_diffrn 1.308
_exptl_crystal_description block
_exptl_crystal_F_000 1392
_exptl_crystal_size_max 0.240
_exptl_crystal_size_mid 0.230
_exptl_crystal_size_min 0.210
_exptl_transmission_factor_max 0.981
_exptl_transmission_factor_min 0.979
_refine_diff_density_max 0.991
_refine_diff_density_min -0.461
_refine_diff_density_rms 0.083
_refine_ls_extinction_method none
_refine_ls_goodness_of_fit_ref 1.186
_refine_ls_hydrogen_treatment constr
_refine_ls_matrix_type full
_refine_ls_number_parameters 469
_refine_ls_number_reflns 6623
_refine_ls_number_restraints 29
_refine_ls_restrained_S_all 1.197
_refine_ls_R_factor_all 0.2677
_refine_ls_R_factor_gt 0.1400
_refine_ls_shift/su_max 0.000
_refine_ls_shift/su_mean 0.000
_refine_ls_structure_factor_coef Fsqd
_refine_ls_weighting_details 'w=1/[\s^2^(Fo^2^)+(0.2000P)^2^] where P=(Fo^2^+2Fc^2^)/3'
_refine_ls_weighting_scheme calc
_refine_ls_wR_factor_gt 0.3853
_refine_ls_wR_factor_ref 0.4384
_reflns_Friedel_coverage 0.000
_reflns_number_gt 2535
_reflns_number_total 6623
_reflns_threshold_expression 'I > 2\s(I)'
_cod_data_source_file c5cc09967f2.cif
_cod_data_source_block nth
_cod_depositor_comments
;
The following automatic conversions were performed:

'_exptl_absorpt_correction_type' value 'Multi-scan' changed to
'multi-scan' according to
/usr/data/users/saulius/crontab/automatic-downloads/rss-feeds/RSC/lib/dictionaries/cif_core.dic
dictionary named 'cif_core.dic' version 2.4.2 from 2011-04-26.

Automatic conversion script
Id: cif_fix_values 4268 2015-11-12 08:31:59Z antanas 

 Adding full bibliography for 7118223--7118227.cif.
;
_cod_database_code 7118223
_shelx_shelxl_version_number 2014/7
_shelx_space_group_comment
; 
The symmetry employed for this shelxl refinement is uniquely defined 
by the following loop, which should always be used as a source of 
symmetry information in preference to the above space-group names. 
They are only intended as comments. 
;
_shelx_estimated_absorpt_t_min 0.979
_shelx_estimated_absorpt_t_max 0.982

loop_
_space_group_symop_operation_xyz
'x, y, z'
'-x, y+1/2, -z+1/2'
'-x, -y, -z'
'x, -y-1/2, z-1/2'

loop_
_atom_site_label
_atom_site_type_symbol
_atom_site_fract_x
_atom_site_fract_y
_atom_site_fract_z
_atom_site_U_iso_or_equiv
_atom_site_adp_type
_atom_site_occupancy
_atom_site_site_symmetry_order
_atom_site_calc_flag
_atom_site_refinement_flags_posn
_atom_site_refinement_flags_adp
_atom_site_refinement_flags_occupancy
_atom_site_disorder_assembly
_atom_site_disorder_group
O1 O 0.0827(9) 0.9641(9) -0.0047(3) 0.064(3) Uani 0.5 1 d . . P A 1
O1' O 0.4259(10) 1.0125(10) 0.0114(4) 0.082(3) Uani 0.5 1 d . . P B 2
O2 O 0.2567(6) 0.9747(4) 0.01815(18) 0.0638(15) Uani 1 1 d . . . . .
O3 O -0.0024(6) 0.7346(6) 0.0717(2) 0.101(2) Uani 1 1 d . . . . .
O4 O 0.1505(5) 0.6142(5) 0.0579(2) 0.0801(16) Uani 1 1 d . . . . .
O5 O 0.5095(7) 1.1305(8) 0.1412(3) 0.153(3) Uani 1 1 d D . . . .
O6 O 0.3414(6) 1.2225(6) 0.1582(2) 0.124(3) Uani 1 1 d D . . . .
N1 N 0.2585(9) 1.1076(6) -0.1607(2) 0.083(2) Uani 1 1 d . . . . .
N2 N 0.0458(12) 0.5072(14) 0.2335(5) 0.188(7) Uani 1 1 d . . . . .
N3 N 0.4558(10) 1.0380(8) 0.3231(3) 0.106(3) Uani 1 1 d . . . . .
C1 C 0.1597(10) 1.0726(9) -0.1395(6) 0.118(4) Uani 1 1 d . . . . .
H1A H 0.0877 1.0740 -0.1599 0.141 Uiso 1 1 calc R U . . .
C2 C 0.1534(15) 1.0356(11) -0.0917(7) 0.142(6) Uani 1 1 d . U . . .
H2A H 0.0780 1.0101 -0.0805 0.171 Uiso 1 1 calc R U . . .
C3 C 0.233(2) 1.0328(11) -0.0635(5) 0.135(6) Uani 1 1 d . U . . .
C4 C 0.3475(15) 1.0642(10) -0.0778(6) 0.132(5) Uani 1 1 d . U . . .
H4A H 0.4161 1.0585 -0.0554 0.158 Uiso 1 1 calc R U . C 2
C5 C 0.3522(10) 1.1060(9) -0.1292(6) 0.111(4) Uani 1 1 d . . . . .
H5A H 0.4264 1.1336 -0.1409 0.133 Uiso 1 1 calc R U . . .
C6 C 0.1831(13) 0.9904(11) -0.0126(5) 0.044(3) Uani 0.5 1 d . . P A 1
C6' C 0.3244(14) 1.0075(13) -0.0082(5) 0.051(4) Uani 0.5 1 d . . P B 2
C7 C 0.2561(6) 0.9342(6) 0.0689(2) 0.0479(17) Uani 1 1 d . . . . .
C8 C 0.3065(6) 0.8244(6) 0.0798(2) 0.0503(17) Uani 1 1 d . . . . .
C9 C 0.3101(7) 0.7919(7) 0.1301(3) 0.069(2) Uani 1 1 d . . . . .
H9A H 0.3475 0.7204 0.1394 0.083 Uiso 1 1 calc R U . . .
C10 C 0.2608(8) 0.8597(7) 0.1684(3) 0.070(2) Uani 1 1 d . . . . .
C11 C 0.2113(7) 0.9638(7) 0.1555(3) 0.063(2) Uani 1 1 d . . . . .
H11A H 0.1768 1.0095 0.1813 0.075 Uiso 1 1 calc R U . . .
C12 C 0.2090(6) 1.0067(6) 0.1050(2) 0.0482(17) Uani 1 1 d . . . . .
C13 C 0.2607(8) 0.8164(8) 0.2237(3) 0.094(3) Uani 1 1 d . . . . .
H13A H 0.2999 0.7403 0.2260 0.113 Uiso 1 1 calc R U . . .
H13B H 0.3041 0.8718 0.2459 0.113 Uiso 1 1 calc R U . . .
H13C H 0.1780 0.8094 0.2344 0.113 Uiso 1 1 calc R U . . .
C14 C 0.1293(11) 0.4690(12) 0.1982(6) 0.140(5) Uani 1 1 d . . . . .
H14A H 0.1831 0.4078 0.2072 0.168 Uiso 1 1 calc R U . . .
C15 C 0.1327(9) 0.5159(9) 0.1549(5) 0.107(4) Uani 1 1 d . . . . .
H15A H 0.1895 0.4865 0.1322 0.128 Uiso 1 1 calc R U . . .
C16 C 0.0648(8) 0.6017(8) 0.1387(3) 0.075(2) Uani 1 1 d . . . . .
C17 C -0.0190(10) 0.6458(12) 0.1696(4) 0.144(5) Uani 1 1 d . . . . .
H17A H -0.0716 0.7060 0.1581 0.173 Uiso 1 1 calc R U . . .
C18 C -0.0254(12) 0.5990(18) 0.2197(5) 0.204(9) Uani 1 1 d . . . . .
H18A H -0.0787 0.6313 0.2432 0.245 Uiso 1 1 calc R U . . .
C19 C 0.0662(8) 0.6615(8) 0.0860(4) 0.080(2) Uani 1 1 d . . . . .
C20 C 0.1569(7) 0.6595(6) 0.0085(3) 0.061(2) Uani 1 1 d . . . . .
C21 C 0.2647(6) 0.7140(6) -0.0022(3) 0.0579(18) Uani 1 1 d . . . . .
C22 C 0.2800(7) 0.7429(6) -0.0535(3) 0.069(2) Uani 1 1 d . . . . .
H22A H 0.3510 0.7825 -0.0620 0.082 Uiso 1 1 calc R U . . .
C23 C 0.1970(8) 0.7166(7) -0.0924(3) 0.070(2) Uani 1 1 d . . . . .
C24 C 0.0913(8) 0.6624(7) -0.0777(3) 0.079(2) Uani 1 1 d . . . . .
H24A H 0.0316 0.6449 -0.1032 0.095 Uiso 1 1 calc R U . . .
C25 C 0.0704(7) 0.6335(6) -0.0282(3) 0.067(2) Uani 1 1 d . . . . .
H25A H -0.0019 0.5964 -0.0195 0.081 Uiso 1 1 calc R U . . .
C26 C 0.2186(9) 0.7427(10) -0.1454(3) 0.110(3) Uani 1 1 d . . . . .
H26A H 0.1497 0.7176 -0.1668 0.132 Uiso 1 1 calc R U . . .
H26B H 0.2302 0.8266 -0.1493 0.132 Uiso 1 1 calc R U . . .
H26C H 0.2904 0.7015 -0.1557 0.132 Uiso 1 1 calc R U . . .
C27 C 0.3550(6) 0.7484(7) 0.0391(3) 0.067(2) Uani 1 1 d . . . . .
H27A H 0.3881 0.6770 0.0553 0.081 Uiso 1 1 calc R U . . .
H27B H 0.4218 0.7897 0.0233 0.081 Uiso 1 1 calc R U . . .
C28 C 0.3718(10) 1.1112(10) 0.3081(4) 0.111(3) Uani 1 1 d . . . . .
H28A H 0.3165 1.1345 0.3327 0.133 Uiso 1 1 calc R U . . .
C29 C 0.3571(9) 1.1557(8) 0.2618(4) 0.093(3) Uani 1 1 d . . . . .
H29A H 0.2947 1.2097 0.2541 0.112 Uiso 1 1 calc R U . . .
C30 C 0.4335(9) 1.1222(7) 0.2254(3) 0.074(2) Uani 1 1 d D . . . .
C31 C 0.5237(10) 1.0446(10) 0.2410(5) 0.105(3) Uani 1 1 d . . . . .
H31A H 0.5801 1.0178 0.2175 0.126 Uiso 1 1 calc R U . . .
C32 C 0.5294(11) 1.0077(9) 0.2911(6) 0.120(4) Uani 1 1 d . . . . .
H32A H 0.5924 0.9568 0.3017 0.144 Uiso 1 1 calc R U . . .
C33 C 0.4210(8) 1.1656(8) 0.1722(3) 0.127(4) Uani 1 1 d D U . . .
C34 C 0.3338(7) 1.2590(6) 0.1039(2) 0.064(2) Uani 1 1 d D . . . .
C35 C 0.2424(6) 1.2141(6) 0.0738(2) 0.0496(17) Uani 1 1 d . . . . .
C36 C 0.2282(6) 1.2595(5) 0.0251(2) 0.0511(17) Uani 1 1 d . . . . .
H36A H 0.1636 1.2326 0.0036 0.061 Uiso 1 1 calc R U . . .
C37 C 0.3041(7) 1.3420(6) 0.0066(3) 0.061(2) Uani 1 1 d . . . . .
C38 C 0.3933(7) 1.3831(7) 0.0395(3) 0.070(2) Uani 1 1 d . . . . .
H38A H 0.4464 1.4410 0.0278 0.085 Uiso 1 1 calc R U . . .
C39 C 0.4075(7) 1.3434(7) 0.0878(3) 0.070(2) Uani 1 1 d . . . . .
H39A H 0.4684 1.3743 0.1101 0.084 Uiso 1 1 calc R U . . .
C40 C 0.2900(8) 1.3852(7) -0.0477(3) 0.082(3) Uani 1 1 d . . . . .
H40A H 0.3518 1.4435 -0.0539 0.099 Uiso 1 1 calc R U . . .
H40B H 0.2985 1.3199 -0.0712 0.099 Uiso 1 1 calc R U . . .
H40C H 0.2107 1.4204 -0.0531 0.099 Uiso 1 1 calc R U . . .
C41 C 0.1559(6) 1.1229(6) 0.0922(2) 0.0552(18) Uani 1 1 d . . . . .
H41A H 0.1178 1.1534 0.1229 0.066 Uiso 1 1 calc R U . . .
H41B H 0.0920 1.1119 0.0655 0.066 Uiso 1 1 calc R U . . .

loop_
_atom_site_aniso_label
_atom_site_aniso_U_11
_atom_site_aniso_U_22
_atom_site_aniso_U_33
_atom_site_aniso_U_23
_atom_site_aniso_U_13
_atom_site_aniso_U_12
O1 0.054(6) 0.094(7) 0.042(5) 0.004(5) -0.013(5) -0.013(5)
O1' 0.062(7) 0.116(9) 0.067(7) 0.034(6) -0.001(6) -0.018(6)
O2 0.085(4) 0.078(4) 0.027(3) 0.006(2) -0.003(3) 0.012(3)
O3 0.105(5) 0.112(5) 0.088(4) 0.017(4) 0.005(4) 0.040(4)
O4 0.068(4) 0.079(4) 0.093(4) 0.012(3) -0.007(3) -0.013(3)
O5 0.141(7) 0.189(8) 0.130(6) 0.035(6) 0.014(5) 0.041(6)
O6 0.114(5) 0.107(5) 0.143(6) 0.047(4) -0.096(5) -0.049(4)
N1 0.108(6) 0.097(6) 0.045(4) 0.007(3) 0.009(4) -0.024(5)
N2 0.102(9) 0.315(17) 0.142(10) 0.148(11) -0.041(8) -0.053(10)
N3 0.105(7) 0.118(7) 0.092(6) 0.020(5) -0.026(6) 0.004(6)
C1 0.078(7) 0.098(8) 0.174(12) 0.009(8) -0.037(8) -0.004(6)
C2 0.148(11) 0.101(8) 0.186(13) 0.034(9) 0.108(10) -0.020(8)
C3 0.254(16) 0.078(7) 0.074(7) -0.007(6) 0.005(10) 0.038(10)
C4 0.163(11) 0.093(8) 0.130(10) -0.037(7) -0.108(9) 0.055(8)
C5 0.072(7) 0.089(7) 0.174(12) -0.039(8) 0.024(8) -0.001(6)
C6 0.032(8) 0.067(9) 0.034(8) -0.007(6) 0.024(7) -0.021(7)
C6' 0.037(9) 0.085(11) 0.030(8) 0.000(7) -0.003(7) -0.014(7)
C7 0.043(4) 0.068(5) 0.033(4) 0.003(3) -0.004(3) -0.022(3)
C8 0.055(4) 0.054(4) 0.041(4) 0.007(3) -0.008(3) -0.001(3)
C9 0.076(5) 0.067(5) 0.063(5) 0.022(4) -0.011(4) -0.013(4)
C10 0.096(6) 0.073(6) 0.041(4) 0.007(4) -0.004(4) -0.015(5)
C11 0.073(5) 0.072(5) 0.043(4) 0.001(4) 0.005(4) -0.011(4)
C12 0.053(4) 0.054(4) 0.038(4) 0.004(3) 0.003(3) -0.013(3)
C13 0.114(7) 0.110(7) 0.057(5) 0.040(5) -0.005(5) -0.010(6)
C14 0.087(9) 0.178(12) 0.149(12) 0.093(10) -0.048(8) -0.028(8)
C15 0.079(7) 0.104(8) 0.136(9) 0.057(7) -0.015(6) -0.007(6)
C16 0.066(5) 0.087(6) 0.071(6) 0.022(5) -0.012(5) -0.013(5)
C17 0.100(8) 0.223(14) 0.111(9) 0.075(9) 0.042(7) 0.036(9)
C18 0.097(9) 0.40(3) 0.115(10) 0.086(14) 0.027(8) 0.058(13)
C19 0.061(6) 0.078(6) 0.099(7) -0.008(5) -0.025(5) 0.010(5)
C20 0.069(5) 0.065(5) 0.049(4) 0.004(4) -0.005(4) -0.008(4)
C21 0.056(5) 0.062(4) 0.055(5) -0.008(4) 0.007(4) -0.003(4)
C22 0.071(5) 0.067(5) 0.068(5) -0.008(4) 0.006(4) 0.003(4)
C23 0.085(6) 0.069(5) 0.056(5) -0.015(4) 0.002(5) 0.000(5)
C24 0.088(6) 0.069(5) 0.078(6) -0.010(5) -0.031(5) 0.011(5)
C25 0.073(5) 0.058(5) 0.070(5) 0.000(4) -0.015(5) -0.006(4)
C26 0.140(9) 0.142(9) 0.049(5) -0.009(5) 0.008(5) 0.004(7)
C27 0.064(5) 0.073(5) 0.063(5) 0.001(4) -0.009(4) -0.005(4)
C28 0.117(9) 0.129(9) 0.086(8) -0.010(7) 0.008(7) 0.028(7)
C29 0.117(8) 0.085(6) 0.076(6) 0.015(5) -0.010(6) 0.021(6)
C30 0.103(7) 0.082(6) 0.035(4) -0.003(4) -0.003(5) -0.027(5)
C31 0.088(8) 0.115(9) 0.113(9) -0.026(7) 0.025(7) -0.001(7)
C32 0.088(8) 0.093(8) 0.182(14) 0.036(8) 0.031(9) 0.028(6)
C33 0.137(9) 0.111(8) 0.134(9) -0.016(7) 0.016(8) -0.048(7)
C34 0.066(5) 0.068(5) 0.057(5) 0.021(4) -0.004(4) -0.006(4)
C35 0.045(4) 0.051(4) 0.053(4) 0.004(3) -0.003(3) -0.007(3)
C36 0.062(4) 0.048(4) 0.044(4) 0.005(3) 0.006(3) 0.001(4)
C37 0.091(6) 0.046(4) 0.048(4) -0.005(3) 0.013(4) 0.012(4)
C38 0.072(5) 0.070(5) 0.070(6) 0.003(4) 0.009(5) -0.014(4)
C39 0.071(5) 0.074(5) 0.063(5) 0.005(4) 0.000(4) -0.010(4)
C40 0.119(7) 0.065(5) 0.064(5) 0.019(4) 0.025(5) 0.010(5)
C41 0.048(4) 0.071(5) 0.046(4) 0.000(3) -0.002(3) 0.003(4)

loop_
_atom_type_symbol
_atom_type_description
_atom_type_scat_dispersion_real
_atom_type_scat_dispersion_imag
_atom_type_scat_source
C C 0.0033 0.0016 'International Tables Vol C Tables 4.2.6.8 and 6.1.1.4'
H H 0.0000 0.0000 'International Tables Vol C Tables 4.2.6.8 and 6.1.1.4'
N N 0.0061 0.0033 'International Tables Vol C Tables 4.2.6.8 and 6.1.1.4'
O O 0.0106 0.0060 'International Tables Vol C Tables 4.2.6.8 and 6.1.1.4'

loop_
_geom_angle_atom_site_label_1
_geom_angle_atom_site_label_2
_geom_angle_atom_site_label_3
_geom_angle
_geom_angle_site_symmetry_3
C6' O1' O1' 134.3(14) 3_675
C6' O2 C7 136.7(10) .
C6 O2 C7 133.4(9) .
C19 O4 C20 114.9(6) .
C33 O6 C34 118.9(8) .
C5 N1 C1 113.2(8) .
C18 N2 C14 117.5(10) .
C32 N3 C28 117.5(10) .
N1 C1 C2 124.8(11) .
N1 C1 H1A 117.6 .
C2 C1 H1A 117.6 .
C3 C2 C1 123.9(15) .
C3 C2 H2A 118.1 .
C1 C2 H2A 118.1 .
C2 C3 C4 121.5(15) .
C2 C3 C6 106(2) .
C4 C3 C6 132.5(18) .
C2 C3 C6' 163(2) .
C4 C3 C6' 75.6(15) .
C3 C4 C5 113.9(10) .
C3 C4 C6' 60.7(13) .
C5 C4 C6' 174.5(13) .
C3 C4 H4A 123.1 .
C5 C4 H4A 123.1 .
C6' C4 H4A 62.3 .
N1 C5 C4 122.7(10) .
N1 C5 H5A 118.6 .
C4 C5 H5A 118.6 .
O2 C6 O1 119.6(13) .
O2 C6 C3 112.8(13) .
O1 C6 C3 127.2(16) .
O2 C6' O1' 113.4(13) .
O2 C6' C3 100.3(13) .
O1' C6' C3 146.3(15) .
O2 C6' C4 143.9(12) .
O1' C6' C4 102.7(12) .
C3 C6' C4 43.6(7) .
C12 C7 C8 124.2(6) .
C12 C7 O2 117.6(6) .
C8 C7 O2 118.1(6) .
C9 C8 C7 115.9(6) .
C9 C8 C27 121.9(7) .
C7 C8 C27 122.2(6) .
C8 C9 C10 122.8(7) .
C8 C9 H9A 118.6 .
C10 C9 H9A 118.6 .
C11 C10 C9 118.6(6) .
C11 C10 C13 120.6(7) .
C9 C10 C13 120.8(8) .
C10 C11 C12 122.4(7) .
C10 C11 H11A 118.8 .
C12 C11 H11A 118.8 .
C7 C12 C11 116.0(6) .
C7 C12 C41 123.0(6) .
C11 C12 C41 121.0(6) .
C10 C13 H13A 109.5 .
C10 C13 H13B 109.5 .
H13A C13 H13B 109.5 .
C10 C13 H13C 109.5 .
H13A C13 H13C 109.5 .
H13B C13 H13C 109.5 .
C15 C14 N2 120.2(12) .
C15 C14 H14A 119.9 .
N2 C14 H14A 119.9 .
C14 C15 C16 125.4(13) .
C14 C15 H15A 117.3 .
C16 C15 H15A 117.3 .
C15 C16 C17 119.5(9) .
C15 C16 C19 127.0(10) .
C17 C16 C19 113.5(9) .
C16 C17 C18 118.0(11) .
C16 C17 H17A 121.0 .
C18 C17 H17A 121.0 .
N2 C18 C17 119.2(13) .
N2 C18 H18A 120.4 .
C17 C18 H18A 120.4 .
O3 C19 O4 125.0(9) .
O3 C19 C16 124.7(9) .
O4 C19 C16 110.1(8) .
C25 C20 C21 123.3(7) .
C25 C20 O4 120.6(7) .
C21 C20 O4 115.3(6) .
C20 C21 C22 115.9(6) .
C20 C21 C27 122.3(6) .
C22 C21 C27 121.7(7) .
C23 C22 C21 123.5(7) .
C23 C22 H22A 118.3 .
C21 C22 H22A 118.3 .
C22 C23 C24 116.2(7) .
C22 C23 C26 121.9(8) .
C24 C23 C26 121.8(8) .
C25 C24 C23 123.0(7) .
C25 C24 H24A 118.5 .
C23 C24 H24A 118.5 .
C24 C25 C20 118.1(7) .
C24 C25 H25A 121.0 .
C20 C25 H25A 121.0 .
C23 C26 H26A 109.5 .
C23 C26 H26B 109.5 .
H26A C26 H26B 109.5 .
C23 C26 H26C 109.5 .
H26A C26 H26C 109.5 .
H26B C26 H26C 109.5 .
C8 C27 C21 114.5(6) .
C8 C27 H27A 108.6 .
C21 C27 H27A 108.6 .
C8 C27 H27B 108.6 .
C21 C27 H27B 108.6 .
H27A C27 H27B 107.6 .
N3 C28 C29 125.9(10) .
N3 C28 H28A 117.0 .
C29 C28 H28A 117.0 .
C28 C29 C30 118.3(9) .
C28 C29 H29A 120.8 .
C30 C29 H29A 120.8 .
C29 C30 C31 116.3(7) .
C29 C30 C33 121.6(9) .
C31 C30 C33 122.0(9) .
C32 C31 C30 118.7(9) .
C32 C31 H31A 120.6 .
C30 C31 H31A 120.6 .
N3 C32 C31 123.2(11) .
N3 C32 H32A 118.4 .
C31 C32 H32A 118.4 .
O6 C33 O5 122.9(8) .
O6 C33 C30 122.4(8) .
O5 C33 C30 114.7(7) .
C39 C34 C35 122.7(6) .
C39 C34 O6 119.4(7) .
C35 C34 O6 117.5(6) .
C34 C35 C36 116.6(6) .
C34 C35 C41 123.1(6) .
C36 C35 C41 120.2(6) .
C37 C36 C35 122.4(7) .
C37 C36 H36A 118.8 .
C35 C36 H36A 118.8 .
C36 C37 C38 117.3(6) .
C36 C37 C40 121.1(7) .
C38 C37 C40 121.6(7) .
C39 C38 C37 121.8(7) .
C39 C38 H38A 119.1 .
C37 C38 H38A 119.1 .
C38 C39 C34 119.1(7) .
C38 C39 H39A 120.5 .
C34 C39 H39A 120.5 .
C37 C40 H40A 109.5 .
C37 C40 H40B 109.5 .
H40A C40 H40B 109.5 .
C37 C40 H40C 109.5 .
H40A C40 H40C 109.5 .
H40B C40 H40C 109.5 .
C12 C41 C35 115.9(5) .
C12 C41 H41A 108.3 .
C35 C41 H41A 108.3 .
C12 C41 H41B 108.3 .
C35 C41 H41B 108.3 .
H41A C41 H41B 107.4 .

loop_
_geom_bond_atom_site_label_1
_geom_bond_atom_site_label_2
_geom_bond_distance
_geom_bond_site_symmetry_2
O1 C6 1.189(14) .
O1' C6' 1.229(15) .
O1' O1' 1.81(2) 3_675
O2 C6' 1.109(14) .
O2 C6 1.145(15) .
O2 C7 1.410(7) .
O3 C19 1.190(9) .
O4 C19 1.335(10) .
O4 C20 1.402(8) .
O5 C33 1.367(3) .
O6 C33 1.153(5) .
O6 C34 1.483(4) .
N1 C5 1.309(13) .
N1 C1 1.319(14) .
N2 C18 1.363(19) .
N2 C14 1.410(18) .
N3 C32 1.248(13) .
N3 C28 1.310(12) .
C1 C2 1.328(18) .
C1 H1A 0.9500 .
C2 C3 1.132(19) .
C2 H2A 0.9500 .
C3 C4 1.40(2) .
C3 C6 1.543(19) .
C3 C6' 1.77(2) .
C4 C5 1.434(16) .
C4 C6' 1.96(2) .
C4 H4A 0.9500 .
C5 H5A 0.9500 .
C7 C12 1.383(9) .
C7 C8 1.407(9) .
C8 C9 1.372(9) .
C8 C27 1.495(9) .
C9 C10 1.402(10) .
C9 H9A 0.9500 .
C10 C11 1.357(10) .
C10 C13 1.532(9) .
C11 C12 1.411(9) .
C11 H11A 0.9500 .
C12 C41 1.495(9) .
C13 H13A 0.9800 .
C13 H13B 0.9800 .
C13 H13C 0.9800 .
C14 C15 1.260(13) .
C14 H14A 0.9500 .
C15 C16 1.306(11) .
C15 H15A 0.9500 .
C16 C17 1.361(13) .
C16 C19 1.543(12) .
C17 C18 1.424(15) .
C17 H17A 0.9500 .
C18 H18A 0.9500 .
C20 C25 1.370(9) .
C20 C21 1.397(10) .
C21 C22 1.402(9) .
C21 C27 1.505(9) .
C22 C23 1.384(10) .
C22 H22A 0.9500 .
C23 C24 1.404(11) .
C23 C26 1.451(10) .
C24 C25 1.368(10) .
C24 H24A 0.9500 .
C25 H25A 0.9500 .
C26 H26A 0.9800 .
C26 H26B 0.9800 .
C26 H26C 0.9800 .
C27 H27A 0.9900 .
C27 H27B 0.9900 .
C28 C29 1.322(12) .
C28 H28A 0.9500 .
C29 C30 1.360(12) .
C29 H29A 0.9500 .
C30 C31 1.396(13) .
C30 C33 1.483(5) .
C31 C32 1.380(15) .
C31 H31A 0.9500 .
C32 H32A 0.9500 .
C34 C39 1.352(10) .
C34 C35 1.368(9) .
C35 C36 1.383(8) .
C35 C41 1.519(9) .
C36 C37 1.374(9) .
C36 H36A 0.9500 .
C37 C38 1.377(10) .
C37 C40 1.511(9) .
C38 C39 1.350(9) .
C38 H38A 0.9500 .
C39 H39A 0.9500 .
C40 H40A 0.9800 .
C40 H40B 0.9800 .
C40 H40C 0.9800 .
C41 H41A 0.9900 .
C41 H41B 0.9900 .
